data_7203797
loop_
_publ_author_name
'Trivedi, Darshak R.'
'Ballabh, Amar'
'Dastidar, Parthasarathi'

_publ_section_title
;
 Facile preparation and structure--property correlation of low
 molecular mass organic gelators derived from simple organic salts
;
_journal_issue 26
_journal_name_full 'Journal of Materials Chemistry'
_journal_page_first 2606
_journal_paper_doi 10.1039/b504969e
_journal_volume 15
_journal_year 2005
_chemical_formula_sum 'C20 H31 N O2'
_chemical_formula_weight 317.46
_chemical_name_systematic
;
?
;
_space_group_IT_number 19
_symmetry_cell_setting orthorhombic
_symmetry_space_group_name_Hall 'P 2ac 2ab'
_symmetry_space_group_name_H-M 'P 21 21 21'
_atom_sites_solution_hydrogens geom
_atom_sites_solution_primary direct
_atom_sites_solution_secondary difmap
_audit_creation_method SHELXL-97
_cell_angle_alpha 90.00
_cell_angle_beta 90.00
_cell_angle_gamma 90.00
_cell_formula_units_Z 8
_cell_length_a 11.4009(7)
_cell_length_b 15.0341(9)
_cell_length_c 22.2413(13)
_cell_measurement_temperature 293(2)
_cell_volume 3812.2(4)
_computing_cell_refinement 'BRUKER AXS SMART 3'
_computing_data_collection 'BRUKER AXS SMART 3'
_computing_data_reduction 'BRUKER AXS SMART 3'
_computing_molecular_graphics 'PLATON, 'MERCURY 1.2'
_computing_structure_refinement 'SHELXL-97 (Sheldrick, 1997)'
_computing_structure_solution 'SHELXS-97 (Sheldrick, 1990)'
_diffrn_ambient_temperature 293(2)
_diffrn_detector_area_resol_mean 0.3
_diffrn_measured_fraction_theta_full 0.999
_diffrn_measured_fraction_theta_max 0.999
_diffrn_measurement_device_type 'BRUKER SMART CCD AREA DETECTOR'
_diffrn_measurement_method PHI-OMEGA
_diffrn_radiation_monochromator graphite
_diffrn_radiation_source 'fine-focus sealed tube'
_diffrn_radiation_type MoK\a
_diffrn_radiation_wavelength 0.71073
_diffrn_reflns_av_R_equivalents 0.0175
_diffrn_reflns_av_sigmaI/netI 0.0135
_diffrn_reflns_limit_h_max 12
_diffrn_reflns_limit_h_min -9
_diffrn_reflns_limit_k_max 15
_diffrn_reflns_limit_k_min -16
_diffrn_reflns_limit_l_max 23
_diffrn_reflns_limit_l_min -23
_diffrn_reflns_number 15480
_diffrn_reflns_theta_full 22.50
_diffrn_reflns_theta_max 22.50
_diffrn_reflns_theta_min 1.63
_diffrn_standards_decay_% '<10 %'
_exptl_absorpt_coefficient_mu 0.070
_exptl_absorpt_correction_type SADABS
_exptl_crystal_colour COLOURLESS
_exptl_crystal_density_diffrn 1.106
_exptl_crystal_density_method 'not measured'
_exptl_crystal_description PLATE
_exptl_crystal_F_000 1392
_exptl_crystal_size_max 0.59mm
_exptl_crystal_size_mid 0.33mm
_exptl_crystal_size_min 0.14mm
_refine_diff_density_max 0.145
_refine_diff_density_min -0.153
_refine_diff_density_rms 0.035
_refine_ls_abs_structure_details 'Flack H D (1983), Acta Cryst. A39, 876-881'
_refine_ls_abs_structure_Flack -0.6(15)
_refine_ls_extinction_method none
_refine_ls_goodness_of_fit_ref 1.114
_refine_ls_hydrogen_treatment mixed
_refine_ls_matrix_type full
_refine_ls_number_parameters 433
_refine_ls_number_reflns 2826
_refine_ls_number_restraints 0
_refine_ls_restrained_S_all 1.114
_refine_ls_R_factor_all 0.0376
_refine_ls_R_factor_gt 0.0344
_refine_ls_shift/su_max 0.001
_refine_ls_shift/su_mean 0.000
_refine_ls_structure_factor_coef Fsqd
_refine_ls_weighting_details 'calc w=1/[\s^2^(Fo^2^)+(0.0671P)^2^+0.2211P] where P=(Fo^2^+2Fc^2^)/3'
_refine_ls_weighting_scheme calc
_refine_ls_wR_factor_gt 0.0959
_refine_ls_wR_factor_ref 0.1001
_reflns_number_gt 2600
_reflns_number_total 2826
_reflns_threshold_expression >2sigma(I)
_cod_data_source_file b504969e.txt
_cod_data_source_block dt0942
_cod_depositor_comments
;
The following automatic conversions were performed:
'_symmetry_cell_setting' value 'ORTHORHOMBIC' changed to 'orthorhombic'
according to '/home/saulius/struct/CIF-dictionaries/cif_core.dic'
dictionary named 'cif_core.dic' version 2.4.1 from 2010-06-29.

Automatic conversion script
Id: cif_fix_enum 1527 2010-12-29 10:47:43Z saulius 
;
_cod_original_sg_symbol_H-M 'P 2(1)2(1)2(1)'
_cod_database_code 7203797

loop_
_symmetry_equiv_pos_as_xyz
'x, y, z'
'-x+1/2, -y, z+1/2'
'-x, y+1/2, -z+1/2'
'x+1/2, -y+1/2, -z'

loop_
_atom_site_label
_atom_site_type_symbol
_atom_site_fract_x
_atom_site_fract_y
_atom_site_fract_z
_atom_site_U_iso_or_equiv
_atom_site_adp_type
_atom_site_occupancy
_atom_site_symmetry_multiplicity
_atom_site_calc_flag
_atom_site_refinement_flags
_atom_site_disorder_assembly
_atom_site_disorder_group
N2 N 0.93420(14) 0.87209(12) 0.87400(9) 0.0452(4) Uani 1 1 d . . .
N2' N 0.05579(14) 0.14905(12) 0.87747(8) 0.0427(4) Uani 1 1 d . . .
O1 O 0.08420(16) 0.05812(12) 0.77141(7) 0.0701(5) Uani 1 1 d . . .
O2 O -0.07239(16) -0.03041(13) 0.77103(7) 0.0761(5) Uani 1 1 d . . .
C1 C 0.0066(2) 0.01358(15) 0.74544(11) 0.0542(6) Uani 1 1 d . . .
C2 C 0.00714(18) 0.01272(13) 0.67831(10) 0.0487(6) Uani 1 1 d . . .
C3 C -0.0926(2) -0.00759(17) 0.64600(11) 0.0607(6) Uani 1 1 d . . .
H3 H -0.1616 -0.0215 0.6662 0.073 Uiso 1 1 calc R . .
C4 C -0.0910(3) -0.00739(18) 0.58400(11) 0.0708(7) Uani 1 1 d . . .
H4 H -0.1598 -0.0194 0.5631 0.085 Uiso 1 1 calc R . .
C5 C 0.0101(3) 0.01011(16) 0.55247(11) 0.0676(7) Uani 1 1 d . . .
C6 C 0.0107(3) 0.0101(2) 0.48454(13) 0.1115(13) Uani 1 1 d . . .
H6A H 0.0869 -0.0074 0.4704 0.167 Uiso 1 1 calc R . .
H6B H -0.0071 0.0687 0.4701 0.167 Uiso 1 1 calc R . .
H6C H -0.0471 -0.0311 0.4700 0.167 Uiso 1 1 calc R . .
C7 C 0.1097(3) 0.02877(19) 0.58462(11) 0.0734(8) Uani 1 1 d . . .
H7 H 0.1795 0.0399 0.5643 0.088 Uiso 1 1 calc R . .
C8 C 0.1083(2) 0.03138(16) 0.64664(11) 0.0597(6) Uani 1 1 d . . .
H8 H 0.1765 0.0459 0.6674 0.072 Uiso 1 1 calc R . .
O1' O 0.91222(16) 0.96376(12) 0.97848(7) 0.0705(5) Uani 1 1 d . . .
O2' O 1.05966(17) 1.05988(13) 0.98334(7) 0.0738(5) Uani 1 1 d . . .
C1' C 0.98717(19) 1.00788(15) 1.00660(10) 0.0530(6) Uani 1 1 d . . .
C2' C 0.98982(17) 0.99788(13) 1.07375(10) 0.0446(5) Uani 1 1 d . . .
C3' C 0.9115(2) 0.94294(17) 1.10245(11) 0.0643(7) Uani 1 1 d . . .
H3' H 0.8563 0.9119 1.0800 0.077 Uiso 1 1 calc R . .
C4' C 0.9134(2) 0.9331(2) 1.16379(11) 0.0740(8) Uani 1 1 d . . .
H4' H 0.8593 0.8955 1.1820 0.089 Uiso 1 1 calc R . .
C5' C 0.9929(2) 0.97731(16) 1.19884(10) 0.0596(6) Uani 1 1 d . . .
C6' C 0.9963(3) 0.9644(2) 1.26612(11) 0.0928(10) Uani 1 1 d . . .
H6A' H 1.0159 0.9037 1.2751 0.139 Uiso 1 1 calc R . .
H6B' H 0.9208 0.9782 1.2828 0.139 Uiso 1 1 calc R . .
H6C' H 1.0543 1.0031 1.2833 0.139 Uiso 1 1 calc R . .
C7' C 1.0708(2) 1.03214(18) 1.17020(10) 0.0668(7) Uani 1 1 d . . .
H7' H 1.1259 1.0631 1.1929 0.080 Uiso 1 1 calc R . .
C8' C 1.0698(2) 1.04268(17) 1.10879(10) 0.0605(6) Uani 1 1 d . . .
H8' H 1.1238 1.0806 1.0907 0.073 Uiso 1 1 calc R . .
C1A C 1.04737(18) 0.82186(15) 0.87850(11) 0.0530(6) Uani 1 1 d . . .
H1A1 H 1.0536 0.7822 0.8437 0.064 Uiso 1 1 calc R . .
C2A C 1.14704(19) 0.88909(17) 0.87554(12) 0.0621(6) Uani 1 1 d . . .
H2A2 H 1.1436 0.9207 0.8376 0.075 Uiso 1 1 calc R . .
H2A1 H 1.1381 0.9322 0.9077 0.075 Uiso 1 1 calc R . .
C3A C 1.2652(2) 0.8432(2) 0.88144(15) 0.0811(9) Uani 1 1 d . . .
H3A2 H 1.2778 0.8049 0.8469 0.097 Uiso 1 1 calc R . .
H3A1 H 1.3270 0.8875 0.8819 0.097 Uiso 1 1 calc R . .
C4A C 1.2714(2) 0.7886(2) 0.93807(16) 0.0901(9) Uani 1 1 d . . .
H4A1 H 1.2664 0.8276 0.9727 0.108 Uiso 1 1 calc R . .
H4A2 H 1.3460 0.7578 0.9397 0.108 Uiso 1 1 calc R . .
C5A C 1.1727(2) 0.7216(2) 0.94032(16) 0.0892(9) Uani 1 1 d . . .
H5A2 H 1.1766 0.6891 0.9780 0.107 Uiso 1 1 calc R . .
H5A1 H 1.1822 0.6792 0.9078 0.107 Uiso 1 1 calc R . .
C6A C 1.0535(2) 0.76630(17) 0.93493(13) 0.0721(7) Uani 1 1 d . . .
H6A1 H 0.9925 0.7213 0.9340 0.087 Uiso 1 1 calc R . .
H6A2 H 1.0402 0.8038 0.9697 0.087 Uiso 1 1 calc R . .
C1B C 0.82337(18) 0.81940(15) 0.86871(10) 0.0501(5) Uani 1 1 d . . .
H1B1 H 0.8183 0.7788 0.9031 0.060 Uiso 1 1 calc R . .
C2B C 0.72112(18) 0.88372(17) 0.87165(12) 0.0591(6) Uani 1 1 d . . .
H2B1 H 0.7293 0.9279 0.8402 0.071 Uiso 1 1 calc R . .
H2B2 H 0.7221 0.9143 0.9100 0.071 Uiso 1 1 calc R . .
C3B C 0.6046(2) 0.8356(2) 0.86421(12) 0.0720(8) Uani 1 1 d . . .
H3B2 H 0.5925 0.7960 0.8981 0.086 Uiso 1 1 calc R . .
H3B1 H 0.5413 0.8787 0.8639 0.086 Uiso 1 1 calc R . .
C4B C 0.6016(2) 0.7826(2) 0.80670(13) 0.0819(8) Uani 1 1 d . . .
H4B2 H 0.5280 0.7504 0.8040 0.098 Uiso 1 1 calc R . .
H4B1 H 0.6065 0.8226 0.7726 0.098 Uiso 1 1 calc R . .
C5B C 0.7022(2) 0.71778(19) 0.80478(15) 0.0825(9) Uani 1 1 d . . .
H5B2 H 0.7006 0.6858 0.7669 0.099 Uiso 1 1 calc R . .
H5B1 H 0.6933 0.6747 0.8369 0.099 Uiso 1 1 calc R . .
C6B C 0.8200(2) 0.76493(17) 0.81142(12) 0.0665(7) Uani 1 1 d . . .
H6B1 H 0.8825 0.7212 0.8122 0.080 Uiso 1 1 calc R . .
H6B2 H 0.8327 0.8036 0.7771 0.080 Uiso 1 1 calc R . .
C1A' C 0.16732(17) 0.20196(15) 0.88198(10) 0.0468(5) Uani 1 1 d . . .
H1A3 H 0.1727 0.2411 0.8469 0.056 Uiso 1 1 calc R . .
C2A' C 0.26902(18) 0.13732(17) 0.88021(11) 0.0558(6) Uani 1 1 d . . .
H2A4 H 0.2670 0.1043 0.8428 0.067 Uiso 1 1 calc R . .
H2A3 H 0.2615 0.0952 0.9130 0.067 Uiso 1 1 calc R . .
C3A' C 0.3855(2) 0.1858(2) 0.88543(12) 0.0678(7) Uani 1 1 d . . .
H3A3 H 0.3969 0.2232 0.8503 0.081 Uiso 1 1 calc R . .
H3A4 H 0.4489 0.1428 0.8867 0.081 Uiso 1 1 calc R . .
C4A' C 0.3894(2) 0.24309(19) 0.94192(12) 0.0750(8) Uani 1 1 d . . .
H4A3 H 0.3864 0.2052 0.9772 0.090 Uiso 1 1 calc R . .
H4A4 H 0.4624 0.2761 0.9430 0.090 Uiso 1 1 calc R . .
C5A' C 0.2875(2) 0.30710(18) 0.94296(13) 0.0731(7) Uani 1 1 d . . .
H5A3 H 0.2951 0.3487 0.9098 0.088 Uiso 1 1 calc R . .
H5A4 H 0.2893 0.3409 0.9801 0.088 Uiso 1 1 calc R . .
C6A' C 0.1702(2) 0.25854(16) 0.93797(11) 0.0607(6) Uani 1 1 d . . .
H6A4 H 0.1589 0.2212 0.9731 0.073 Uiso 1 1 calc R . .
H6A3 H 0.1069 0.3016 0.9367 0.073 Uiso 1 1 calc R . .
C1B' C -0.05733(17) 0.19980(14) 0.87302(10) 0.0477(5) Uani 1 1 d . . .
H1B3 H -0.0632 0.2395 0.9079 0.057 Uiso 1 1 calc R . .
C2B' C -0.15790(18) 0.13372(16) 0.87567(11) 0.0565(6) Uani 1 1 d . . .
H2B3 H -0.1495 0.0908 0.8434 0.068 Uiso 1 1 calc R . .
H2B4 H -0.1550 0.1018 0.9135 0.068 Uiso 1 1 calc R . .
C3B' C -0.2751(2) 0.1801(2) 0.86993(13) 0.0721(8) Uani 1 1 d . . .
H3B3 H -0.3373 0.1361 0.8696 0.087 Uiso 1 1 calc R . .
H3B4 H -0.2871 0.2185 0.9044 0.087 Uiso 1 1 calc R . .
C4B' C -0.2813(2) 0.2347(2) 0.81323(14) 0.0797(8) Uani 1 1 d . . .
H4B4 H -0.3556 0.2660 0.8117 0.096 Uiso 1 1 calc R . .
H4B3 H -0.2769 0.1957 0.7786 0.096 Uiso 1 1 calc R . .
C5B' C -0.1814(2) 0.30163(18) 0.81085(13) 0.0757(8) Uani 1 1 d . . .
H5B3 H -0.1904 0.3442 0.8433 0.091 Uiso 1 1 calc R . .
H5B4 H -0.1847 0.3339 0.7731 0.091 Uiso 1 1 calc R . .
C6B' C -0.0624(2) 0.25581(15) 0.81649(11) 0.0624(6) Uani 1 1 d . . .
H6B4 H -0.0492 0.2183 0.7817 0.075 Uiso 1 1 calc R . .
H6B3 H -0.0008 0.3003 0.8176 0.075 Uiso 1 1 calc R . .
H2N1 H 0.934(2) 0.9081(15) 0.8411(10) 0.056(7) Uiso 1 1 d . . .
H2N2 H 0.927(2) 0.9073(15) 0.9090(10) 0.060(7) Uiso 1 1 d . . .
H2N3 H 0.060(2) 0.1115(16) 0.8419(11) 0.068(7) Uiso 1 1 d . . .
H2N4 H 0.053(2) 0.1140(16) 0.9117(10) 0.063(7) Uiso 1 1 d . . .

loop_
_atom_site_aniso_label
_atom_site_aniso_U_11
_atom_site_aniso_U_22
_atom_site_aniso_U_33
_atom_site_aniso_U_23
_atom_site_aniso_U_13
_atom_site_aniso_U_12
N2 0.0374(10) 0.0451(10) 0.0530(11) -0.0026(10) 0.0007(10) -0.0012(8)
N2' 0.0368(9) 0.0448(10) 0.0466(10) -0.0011(9) 0.0003(9) -0.0020(8)
O1 0.0750(11) 0.0775(12) 0.0578(9) -0.0133(9) -0.0035(9) -0.0090(11)
O2 0.0753(12) 0.0922(13) 0.0607(10) 0.0143(10) 0.0053(9) -0.0140(12)
C1 0.0585(14) 0.0497(14) 0.0545(13) -0.0005(11) 0.0011(11) 0.0025(14)
C2 0.0566(14) 0.0374(12) 0.0520(13) -0.0007(10) 0.0007(10) 0.0007(11)
C3 0.0584(15) 0.0586(15) 0.0652(15) 0.0022(12) -0.0019(12) -0.0076(13)
C4 0.084(2) 0.0619(16) 0.0664(16) -0.0016(13) -0.0232(15) -0.0055(16)
C5 0.094(2) 0.0535(14) 0.0549(15) 0.0030(11) -0.0027(14) 0.0106(16)
C6 0.163(4) 0.117(3) 0.0550(16) -0.0002(16) -0.0011(18) 0.030(3)
C7 0.0784(19) 0.0773(19) 0.0645(16) 0.0137(14) 0.0179(14) 0.0066(16)
C8 0.0575(15) 0.0588(15) 0.0629(14) 0.0031(12) -0.0006(12) -0.0050(13)
O1' 0.0739(11) 0.0782(11) 0.0593(9) -0.0118(9) -0.0078(9) -0.0075(11)
O2' 0.0770(12) 0.0877(12) 0.0567(9) 0.0183(9) 0.0027(9) -0.0154(12)
C1' 0.0514(13) 0.0522(14) 0.0553(14) 0.0008(11) 0.0002(11) 0.0064(13)
C2' 0.0407(12) 0.0419(11) 0.0512(12) 0.0021(9) 0.0001(9) 0.0015(11)
C3' 0.0600(15) 0.0659(15) 0.0669(15) 0.0069(13) -0.0066(12) -0.0220(13)
C4' 0.0684(17) 0.0845(19) 0.0691(15) 0.0248(14) 0.0072(14) -0.0196(16)
C5' 0.0668(16) 0.0605(14) 0.0514(13) 0.0079(11) 0.0058(11) 0.0104(14)
C6' 0.121(3) 0.099(2) 0.0588(16) 0.0083(16) 0.0035(16) 0.013(2)
C7' 0.0722(17) 0.0705(16) 0.0578(14) -0.0034(13) -0.0121(13) -0.0110(16)
C8' 0.0587(14) 0.0618(14) 0.0610(14) 0.0057(12) 0.0011(12) -0.0164(13)
C1A 0.0396(11) 0.0494(12) 0.0699(15) -0.0107(11) -0.0007(12) 0.0032(10)
C2A 0.0415(12) 0.0655(15) 0.0794(16) 0.0052(14) -0.0009(13) -0.0056(12)
C3A 0.0407(14) 0.088(2) 0.114(2) -0.007(2) -0.0013(15) -0.0004(14)
C4A 0.0541(16) 0.0810(19) 0.135(3) 0.000(2) -0.0277(18) 0.0092(16)
C5A 0.0668(18) 0.0670(17) 0.134(3) 0.0149(18) -0.0195(19) 0.0112(16)
C6A 0.0544(15) 0.0555(14) 0.106(2) 0.0145(15) -0.0074(15) -0.0005(13)
C1B 0.0397(11) 0.0519(12) 0.0587(13) 0.0010(11) 0.0015(11) -0.0046(10)
C2B 0.0414(12) 0.0668(15) 0.0690(15) -0.0136(13) 0.0024(12) 0.0027(12)
C3B 0.0413(13) 0.0837(19) 0.0909(19) -0.0063(16) 0.0029(13) 0.0013(13)
C4B 0.0524(15) 0.0869(19) 0.106(2) -0.0197(18) -0.0171(15) -0.0092(15)
C5B 0.0594(16) 0.0746(18) 0.114(2) -0.0351(17) -0.0045(16) -0.0113(15)
C6B 0.0530(15) 0.0612(15) 0.0853(17) -0.0254(14) 0.0052(13) -0.0090(12)
C1A' 0.0380(11) 0.0508(12) 0.0515(12) 0.0021(11) 0.0012(10) -0.0071(10)
C2A' 0.0432(12) 0.0646(14) 0.0598(13) -0.0106(13) -0.0002(11) 0.0016(11)
C3A' 0.0401(12) 0.0848(18) 0.0785(16) -0.0025(15) -0.0022(12) -0.0025(13)
C4A' 0.0513(15) 0.0834(18) 0.0904(18) -0.0095(16) -0.0156(14) -0.0150(14)
C5A' 0.0577(15) 0.0669(16) 0.0945(19) -0.0190(15) -0.0083(15) -0.0155(14)
C6A' 0.0519(14) 0.0554(14) 0.0747(15) -0.0148(13) -0.0006(12) -0.0057(12)
C1B' 0.0383(11) 0.0475(12) 0.0572(13) -0.0077(10) 0.0013(11) 0.0011(10)
C2B' 0.0408(12) 0.0598(14) 0.0689(15) 0.0052(13) 0.0020(12) -0.0037(11)
C3B' 0.0419(13) 0.0759(17) 0.099(2) -0.0037(17) -0.0015(14) -0.0028(13)
C4B' 0.0522(15) 0.0773(18) 0.110(2) 0.0011(18) -0.0237(16) 0.0074(15)
C5B' 0.0621(16) 0.0622(16) 0.103(2) 0.0113(15) -0.0178(16) 0.0072(14)
C6B' 0.0531(14) 0.0518(13) 0.0822(16) 0.0102(13) -0.0042(13) 0.0002(12)

loop_
_atom_type_symbol
_atom_type_description
_atom_type_scat_dispersion_real
_atom_type_scat_dispersion_imag
_atom_type_scat_source
C C 0.0033 0.0016 'International Tables Vol C Tables 4.2.6.8 and 6.1.1.4'
H H 0.0000 0.0000 'International Tables Vol C Tables 4.2.6.8 and 6.1.1.4'
N N 0.0061 0.0033 'International Tables Vol C Tables 4.2.6.8 and 6.1.1.4'
O O 0.0106 0.0060 'International Tables Vol C Tables 4.2.6.8 and 6.1.1.4'

loop_
_geom_angle_atom_site_label_1
_geom_angle_atom_site_label_2
_geom_angle_atom_site_label_3
_geom_angle
_geom_angle_site_symmetry_1
_geom_angle_site_symmetry_3
_geom_angle_publ_flag
C1B N2 C1A 117.75(16) . . ?
C1B N2 H2N1 104.4(15) . . ?
C1A N2 H2N1 110.9(15) . . ?
C1B N2 H2N2 106.7(14) . . ?
C1A N2 H2N2 107.6(14) . . ?
H2N1 N2 H2N2 109.1(19) . . ?
C1B' N2' C1A' 117.52(15) . . ?
C1B' N2' H2N3 106.7(14) . . ?
C1A' N2' H2N3 108.4(14) . . ?
C1B' N2' H2N4 108.5(15) . . ?
C1A' N2' H2N4 105.8(15) . . ?
H2N3 N2' H2N4 110(2) . . ?
O1 O1 C1 0(10) 1 . ?
O1 C1 O1 0.00(13) 1 . ?
O1 C1 O2 125.5(2) 1 . ?
O1 C1 O2 125.5(2) . . ?
O1 C1 C2 117.6(2) 1 . ?
O1 C1 C2 117.6(2) . . ?
O2 C1 C2 116.9(2) . . ?
C3 C2 C8 117.9(2) . . ?
C3 C2 C1 121.3(2) . . ?
C8 C2 C1 120.8(2) . . ?
C4 C3 C2 120.6(2) . . ?
C4 C3 H3 119.7 . . ?
C2 C3 H3 119.7 . . ?
C5 C4 C3 121.5(2) . . ?
C5 C4 H4 119.3 . . ?
C3 C4 H4 119.3 . . ?
C7 C5 C4 117.9(2) . . ?
C7 C5 C6 121.2(3) . . ?
C4 C5 C6 121.0(3) . . ?
C5 C6 H6A 109.5 . . ?
C5 C6 H6B 109.5 . . ?
H6A C6 H6B 109.5 . . ?
C5 C6 H6C 109.5 . . ?
H6A C6 H6C 109.5 . . ?
H6B C6 H6C 109.5 . . ?
C5 C7 C8 121.2(3) . . ?
C5 C7 H7 119.4 . . ?
C8 C7 H7 119.4 . . ?
C7 C8 C2 120.9(2) . . ?
C7 C8 H8 119.5 . . ?
C2 C8 H8 119.5 . . ?
O1' O1' C1' 0(10) 1 . ?
O2' C1' O1' 125.2(2) . 1 ?
O2' C1' O1' 125.2(2) . . ?
O1' C1' O1' 0.00(19) 1 . ?
O2' C1' C2' 117.5(2) . . ?
O1' C1' C2' 117.3(2) 1 . ?
O1' C1' C2' 117.3(2) . . ?
C3' C2' C8' 117.5(2) . . ?
C3' C2' C1' 120.6(2) . . ?
C8' C2' C1' 121.9(2) . . ?
C4' C3' C2' 121.1(2) . . ?
C4' C3' H3' 119.5 . . ?
C2' C3' H3' 119.5 . . ?
C5' C4' C3' 121.7(2) . . ?
C5' C4' H4' 119.2 . . ?
C3' C4' H4' 119.2 . . ?
C4' C5' C7' 117.2(2) . . ?
C4' C5' C6' 121.3(2) . . ?
C7' C5' C6' 121.5(3) . . ?
C5' C6' H6A' 109.5 . . ?
C5' C6' H6B' 109.5 . . ?
H6A' C6' H6B' 109.5 . . ?
C5' C6' H6C' 109.5 . . ?
H6A' C6' H6C' 109.5 . . ?
H6B' C6' H6C' 109.5 . . ?
C5' C7' C8' 121.7(2) . . ?
C5' C7' H7' 119.1 . . ?
C8' C7' H7' 119.1 . . ?
C7' C8' C2' 120.8(2) . . ?
C7' C8' H8' 119.6 . . ?
C2' C8' H8' 119.6 . . ?
N2 C1A C6A 111.99(19) . . ?
N2 C1A C2A 107.77(17) . . ?
C6A C1A C2A 111.6(2) . . ?
N2 C1A H1A1 108.4 . . ?
C6A C1A H1A1 108.4 . . ?
C2A C1A H1A1 108.4 . . ?
C3A C2A C1A 110.9(2) . . ?
C3A C2A H2A2 109.5 . . ?
C1A C2A H2A2 109.5 . . ?
C3A C2A H2A1 109.5 . . ?
C1A C2A H2A1 109.5 . . ?
H2A2 C2A H2A1 108.1 . . ?
C4A C3A C2A 111.2(2) . . ?
C4A C3A H3A2 109.4 . . ?
C2A C3A H3A2 109.4 . . ?
C4A C3A H3A1 109.4 . . ?
C2A C3A H3A1 109.4 . . ?
H3A2 C3A H3A1 108.0 . . ?
C3A C4A C5A 110.9(2) . . ?
C3A C4A H4A1 109.5 . . ?
C5A C4A H4A1 109.5 . . ?
C3A C4A H4A2 109.5 . . ?
C5A C4A H4A2 109.5 . . ?
H4A1 C4A H4A2 108.0 . . ?
C4A C5A C6A 111.5(2) . . ?
C4A C5A H5A2 109.3 . . ?
C6A C5A H5A2 109.3 . . ?
C4A C5A H5A1 109.3 . . ?
C6A C5A H5A1 109.3 . . ?
H5A2 C5A H5A1 108.0 . . ?
C1A C6A C5A 110.6(2) . . ?
C1A C6A H6A1 109.5 . . ?
C5A C6A H6A1 109.5 . . ?
C1A C6A H6A2 109.5 . . ?
C5A C6A H6A2 109.5 . . ?
H6A1 C6A H6A2 108.1 . . ?
N2 C1B C6B 111.93(18) . . ?
N2 C1B C2B 107.96(17) . . ?
C6B C1B C2B 111.2(2) . . ?
N2 C1B H1B1 108.6 . . ?
C6B C1B H1B1 108.6 . . ?
C2B C1B H1B1 108.6 . . ?
C1B C2B C3B 111.29(19) . . ?
C1B C2B H2B1 109.4 . . ?
C3B C2B H2B1 109.4 . . ?
C1B C2B H2B2 109.4 . . ?
C3B C2B H2B2 109.4 . . ?
H2B1 C2B H2B2 108.0 . . ?
C4B C3B C2B 111.3(2) . . ?
C4B C3B H3B2 109.4 . . ?
C2B C3B H3B2 109.4 . . ?
C4B C3B H3B1 109.4 . . ?
C2B C3B H3B1 109.4 . . ?
H3B2 C3B H3B1 108.0 . . ?
C5B C4B C3B 110.4(2) . . ?
C5B C4B H4B2 109.6 . . ?
C3B C4B H4B2 109.6 . . ?
C5B C4B H4B1 109.6 . . ?
C3B C4B H4B1 109.6 . . ?
H4B2 C4B H4B1 108.1 . . ?
C4B C5B C6B 111.6(2) . . ?
C4B C5B H5B2 109.3 . . ?
C6B C5B H5B2 109.3 . . ?
C4B C5B H5B1 109.3 . . ?
C6B C5B H5B1 109.3 . . ?
H5B2 C5B H5B1 108.0 . . ?
C1B C6B C5B 110.8(2) . . ?
C1B C6B H6B1 109.5 . . ?
C5B C6B H6B1 109.5 . . ?
C1B C6B H6B2 109.5 . . ?
C5B C6B H6B2 109.5 . . ?
H6B1 C6B H6B2 108.1 . . ?
N2' C1A' C6A' 111.84(17) . . ?
N2' C1A' C2A' 107.85(17) . . ?
C6A' C1A' C2A' 111.51(19) . . ?
N2' C1A' H1A3 108.5 . . ?
C6A' C1A' H1A3 108.5 . . ?
C2A' C1A' H1A3 108.5 . . ?
C1A' C2A' C3A' 111.07(19) . . ?
C1A' C2A' H2A4 109.4 . . ?
C3A' C2A' H2A4 109.4 . . ?
C1A' C2A' H2A3 109.4 . . ?
C3A' C2A' H2A3 109.4 . . ?
H2A4 C2A' H2A3 108.0 . . ?
C2A' C3A' C4A' 111.1(2) . . ?
C2A' C3A' H3A3 109.4 . . ?
C4A' C3A' H3A3 109.4 . . ?
C2A' C3A' H3A4 109.4 . . ?
C4A' C3A' H3A4 109.4 . . ?
H3A3 C3A' H3A4 108.0 . . ?
C5A' C4A' C3A' 110.5(2) . . ?
C5A' C4A' H4A3 109.5 . . ?
C3A' C4A' H4A3 109.5 . . ?
C5A' C4A' H4A4 109.5 . . ?
C3A' C4A' H4A4 109.5 . . ?
H4A3 C4A' H4A4 108.1 . . ?
C4A' C5A' C6A' 111.6(2) . . ?
C4A' C5A' H5A3 109.3 . . ?
C6A' C5A' H5A3 109.3 . . ?
C4A' C5A' H5A4 109.3 . . ?
C6A' C5A' H5A4 109.3 . . ?
H5A3 C5A' H5A4 108.0 . . ?
C1A' C6A' C5A' 110.4(2) . . ?
C1A' C6A' H6A4 109.6 . . ?
C5A' C6A' H6A4 109.6 . . ?
C1A' C6A' H6A3 109.6 . . ?
C5A' C6A' H6A3 109.6 . . ?
H6A4 C6A' H6A3 108.1 . . ?
N2' C1B' C6B' 111.70(18) . . ?
N2' C1B' C2B' 108.28(16) . . ?
C6B' C1B' C2B' 111.56(18) . . ?
N2' C1B' H1B3 108.4 . . ?
C6B' C1B' H1B3 108.4 . . ?
C2B' C1B' H1B3 108.4 . . ?
C3B' C2B' C1B' 111.25(19) . . ?
C3B' C2B' H2B3 109.4 . . ?
C1B' C2B' H2B3 109.4 . . ?
C3B' C2B' H2B4 109.4 . . ?
C1B' C2B' H2B4 109.4 . . ?
H2B3 C2B' H2B4 108.0 . . ?
C4B' C3B' C2B' 111.3(2) . . ?
C4B' C3B' H3B3 109.4 . . ?
C2B' C3B' H3B3 109.4 . . ?
C4B' C3B' H3B4 109.4 . . ?
C2B' C3B' H3B4 109.4 . . ?
H3B3 C3B' H3B4 108.0 . . ?
C3B' C4B' C5B' 110.8(2) . . ?
C3B' C4B' H4B4 109.5 . . ?
C5B' C4B' H4B4 109.5 . . ?
C3B' C4B' H4B3 109.5 . . ?
C5B' C4B' H4B3 109.5 . . ?
H4B4 C4B' H4B3 108.1 . . ?
C4B' C5B' C6B' 111.4(2) . . ?
C4B' C5B' H5B3 109.4 . . ?
C6B' C5B' H5B3 109.4 . . ?
C4B' C5B' H5B4 109.4 . . ?
C6B' C5B' H5B4 109.4 . . ?
H5B3 C5B' H5B4 108.0 . . ?
C1B' C6B' C5B' 110.7(2) . . ?
C1B' C6B' H6B4 109.5 . . ?
C5B' C6B' H6B4 109.5 . . ?
C1B' C6B' H6B3 109.5 . . ?
C5B' C6B' H6B3 109.5 . . ?
H6B4 C6B' H6B3 108.1 . . ?

loop_
_geom_bond_atom_site_label_1
_geom_bond_atom_site_label_2
_geom_bond_distance
_geom_bond_site_symmetry_2
_geom_bond_publ_flag
N2 C1B 1.496(3) . ?
N2 C1A 1.498(3) . ?
N2 H2N1 0.91(2) . ?
N2 H2N2 0.94(2) . ?
N2' C1B' 1.502(3) . ?
N2' C1A' 1.503(3) . ?
N2' H2N3 0.97(2) . ?
N2' H2N4 0.93(2) . ?
O1 O1 0.000(6) 1 ?
O1 C1 1.250(3) . ?
O2 C1 1.254(3) . ?
C1 O1 1.250(3) 1 ?
C1 C2 1.493(3) . ?
C2 C3 1.380(3) . ?
C2 C8 1.381(3) . ?
C3 C4 1.379(3) . ?
C3 H3 0.9300 . ?
C4 C5 1.374(4) . ?
C4 H4 0.9300 . ?
C5 C7 1.371(4) . ?
C5 C6 1.511(4) . ?
C6 H6A 0.9600 . ?
C6 H6B 0.9600 . ?
C6 H6C 0.9600 . ?
C7 C8 1.380(3) . ?
C7 H7 0.9300 . ?
C8 H8 0.9300 . ?
O1' O1' 0.000(3) 1 ?
O1' C1' 1.249(3) . ?
O2' C1' 1.250(3) . ?
C1' O1' 1.249(3) 1 ?
C1' C2' 1.501(3) . ?
C2' C3' 1.374(3) . ?
C2' C8' 1.376(3) . ?
C3' C4' 1.372(3) . ?
C3' H3' 0.9300 . ?
C4' C5' 1.368(3) . ?
C4' H4' 0.9300 . ?
C5' C7' 1.369(3) . ?
C5' C6' 1.509(3) . ?
C6' H6A' 0.9600 . ?
C6' H6B' 0.9600 . ?
C6' H6C' 0.9600 . ?
C7' C8' 1.375(3) . ?
C7' H7' 0.9300 . ?
C8' H8' 0.9300 . ?
C1A C6A 1.509(3) . ?
C1A C2A 1.522(3) . ?
C1A H1A1 0.9800 . ?
C2A C3A 1.520(3) . ?
C2A H2A2 0.9700 . ?
C2A H2A1 0.9700 . ?
C3A C4A 1.505(4) . ?
C3A H3A2 0.9700 . ?
C3A H3A1 0.9700 . ?
C4A C5A 1.511(4) . ?
C4A H4A1 0.9700 . ?
C4A H4A2 0.9700 . ?
C5A C6A 1.521(3) . ?
C5A H5A2 0.9700 . ?
C5A H5A1 0.9700 . ?
C6A H6A1 0.9700 . ?
C6A H6A2 0.9700 . ?
C1B C6B 1.515(3) . ?
C1B C2B 1.516(3) . ?
C1B H1B1 0.9800 . ?
C2B C3B 1.522(3) . ?
C2B H2B1 0.9700 . ?
C2B H2B2 0.9700 . ?
C3B C4B 1.507(4) . ?
C3B H3B2 0.9700 . ?
C3B H3B1 0.9700 . ?
C4B C5B 1.505(4) . ?
C4B H4B2 0.9700 . ?
C4B H4B1 0.9700 . ?
C5B C6B 1.526(3) . ?
C5B H5B2 0.9700 . ?
C5B H5B1 0.9700 . ?
C6B H6B1 0.9700 . ?
C6B H6B2 0.9700 . ?
C1A' C6A' 1.508(3) . ?
C1A' C2A' 1.513(3) . ?
C1A' H1A3 0.9800 . ?
C2A' C3A' 1.520(3) . ?
C2A' H2A4 0.9700 . ?
C2A' H2A3 0.9700 . ?
C3A' C4A' 1.524(4) . ?
C3A' H3A3 0.9700 . ?
C3A' H3A4 0.9700 . ?
C4A' C5A' 1.509(4) . ?
C4A' H4A3 0.9700 . ?
C4A' H4A4 0.9700 . ?
C5A' C6A' 1.527(3) . ?
C5A' H5A3 0.9700 . ?
C5A' H5A4 0.9700 . ?
C6A' H6A4 0.9700 . ?
C6A' H6A3 0.9700 . ?
C1B' C6B' 1.514(3) . ?
C1B' C2B' 1.518(3) . ?
C1B' H1B3 0.9800 . ?
C2B' C3B' 1.513(3) . ?
C2B' H2B3 0.9700 . ?
C2B' H2B4 0.9700 . ?
C3B' C4B' 1.507(4) . ?
C3B' H3B3 0.9700 . ?
C3B' H3B4 0.9700 . ?
C4B' C5B' 1.520(4) . ?
C4B' H4B4 0.9700 . ?
C4B' H4B3 0.9700 . ?
C5B' C6B' 1.527(3) . ?
C5B' H5B3 0.9700 . ?
C5B' H5B4 0.9700 . ?
C6B' H6B4 0.9700 . ?
C6B' H6B3 0.9700 . ?

loop_
_geom_hbond_atom_site_label_D
_geom_hbond_atom_site_label_H
_geom_hbond_atom_site_label_A
_geom_hbond_distance_DH
_geom_hbond_distance_HA
_geom_hbond_distance_DA
_geom_hbond_angle_DHA
_geom_hbond_site_symmetry_A
N2 H2N1 O2 0.91(2) 1.81(2) 2.720(3) 174(2) 1_665
N2 H2N2 O1' 0.94(2) 1.77(2) 2.713(2) 174(2) 1
N2' H2N3 O1 0.97(2) 1.78(2) 2.746(2) 170(2) 1
N2' H2N4 O2' 0.93(2) 1.79(2) 2.710(2) 171(2) 1_445
